data_1000283
loop_
_publ_author_name
'Benchrifa, R'
'Leblanc, M'
'De Pape, R'

_publ_section_title
;
Synthesis and crystal structure of two polymorphs of
(NH~4~)~2~Mo~4~O~13~, orthorhombic (o) and triclinic
(t)
;
_journal_coden_ASTM EJSCE5
_journal_name_full
;
European Journal of Solid State Inorganic Chemistry
;
_journal_page_first 593
_journal_page_last 601
_journal_volume 26
_journal_year 1989
_chemical_formula_structural '(N H4)2 (Mo4 O13)'
_chemical_formula_sum 'H8 Mo4 N2 O13'
_chemical_name_systematic 'Diammonium catena-tetramolybdate'
_space_group_IT_number 2
_symmetry_cell_setting triclinic
_symmetry_Int_Tables_number 2
_symmetry_space_group_name_Hall '-P 1'
_symmetry_space_group_name_H-M 'P -1'
_cell_angle_alpha 104.61(2)
_cell_angle_beta 106.05(2)
_cell_angle_gamma 109.67(2)
_cell_formula_units_Z 2
_cell_length_a 8.264(4)
_cell_length_b 8.344(4)
_cell_length_c 10.245(5)
_cell_volume 590.9
_refine_ls_R_factor_all 0.022
_cod_database_code 1000283

loop_
_symmetry_equiv_pos_as_xyz
x,y,z
-x,-y,-z

loop_
_atom_site_label
_atom_site_type_symbol
_atom_site_symmetry_multiplicity
_atom_site_Wyckoff_symbol
_atom_site_fract_x
_atom_site_fract_y
_atom_site_fract_z
_atom_site_occupancy
_atom_site_attached_hydrogens
_atom_site_calc_flag
Mo1 Mo6+ 2 i 0.77336(3) 0.46037(2) 0.96321(2) 1. 0 d
Mo2 Mo6+ 2 i 0.05822(3) -0.1215 0.27210(2) 1. 0 d
Mo3 Mo6+ 2 i 0.08201(3) 0.49798(3) 0.29260(2) 1. 0 d
Mo4 Mo6+ 2 i 0.22343(3) 0.14961(3) 0.05274(2) 1. 0 d
O1 O2- 2 i 0.0685(2) -0.0201(2) 0.1161(2) 1. 0 d
O2 O2- 2 i -0.2200(2) -0.3046(2) 0.0692(2) 1. 0 d
O3 O2- 2 i -0.4530(3) -0.6634(3) -0.1618(2) 1. 0 d
O4 O2- 2 i -0.0225(3) -0.6549(3) 0.3604(2) 1. 0 d
O5 O2- 2 i 0.0978(2) -0.3523(2) 0.1331(2) 1. 0 d
O6 O2- 2 i 0.1248(3) -0.6411(2) 0.1403(2) 1. 0 d
O7 O2- 2 i -0.0499(3) -0.0085(3) 0.3488(2) 1. 0 d
O8 O2- 2 i -0.2908(3) -0.0131(3) 0.0504(3) 1. 0 d
O9 O2- 2 i -0.0044(3) -0.3131(2) 0.3443(2) 1. 0 d
O10 O2- 2 i 0.2919(3) 0.0087(3) 0.3834(2) 1. 0 d
O11 O2- 2 i 0.3086(3) -0.3805(3) 0.4224(2) 1. 0 d
O12 O2- 2 i -0.2140(3) -0.6245(2) 0.1022(2) 1. 0 d
O13 O2- 2 i -0.4203(3) -0.2766(3) -0.2119(2) 1. 0 d
N1 N3- 2 i -0.6269(4) -0.0736(4) -0.3102(3) 1. 4 d
N2 N3- 2 i -0.6862(4) -0.6448(4) -0.4219(3) 1. 4 d
H1 H1+ 2 i 0.270(9) 0.886(8) 0.6851(7) 1. 0 d
H2 H1+ 2 i 0.564(8) 0.900(8) 0.2789(7) 1. 0 d
H3 H1+ 2 i 0.567(8) 0.082(8) 0.3628(6) 1. 0 d
H4 H1+ 2 i 0.582(8) 0.026(8) 0.2106(7) 1. 0 d
H5 H1+ 2 i 0.304(8) 0.435(8) 0.5317(7) 1. 0 d
H6 H1+ 2 i 0.372(8) 0.277(8) 0.5435(7) 1. 0 d
H7 H1+ 2 i 0.200(8) 0.286(8) 0.5743(6) 1. 0 d
H8 H1+ 2 i 0.612(9) 0.627(9) 0.3529(7) 1. 0 d

loop_
_atom_type_symbol
_atom_type_oxidation_number
Mo6+ 6.000
O2- -2.000
N3- -3.000
H1+ 1.000
